data_2205838
loop_
_publ_author_name
'Shi, Yao-Cheng'

_publ_section_title
;
 Bis[1-ferrocenyl-3-(2,6-dimethylphenyl)aminobut-2-en-1-onato]nickel(II)
;
_journal_issue 5
_journal_name_full 'Acta Crystallographica Section E'
_journal_page_first m873
_journal_page_last m874
_journal_paper_doi 10.1107/S1600536805010962
_journal_volume 61
_journal_year 2005
_chemical_formula_iupac '[Ni (C22 H22 Fe N O )2 ]'
_chemical_formula_moiety 'C44 H44 Fe2 N2 Ni O2'
_chemical_formula_sum 'C44 H44 Fe2 N2 Ni O2'
_chemical_formula_weight 803.22
_chemical_melting_point 485.5(5)
_chemical_name_systematic
;
 Bis[1-ferrocenyl-3-(2,6-dimethylphenyl)aminobut-2-en-1-onato]nickel(II)
;
_space_group_IT_number 2
_symmetry_cell_setting triclinic
_symmetry_space_group_name_Hall '-P 1'
_symmetry_space_group_name_H-M 'P -1'
_atom_sites_solution_hydrogens geom
_atom_sites_solution_primary direct
_atom_sites_solution_secondary difmap
_audit_creation_method SHELXL-97
_cell_angle_alpha 92.878(5)
_cell_angle_beta 102.008(4)
_cell_angle_gamma 102.174(5)
_cell_formula_units_Z 1
_cell_length_a 7.165(2)
_cell_length_b 9.709(3)
_cell_length_c 13.999(5)
_cell_measurement_reflns_used 931
_cell_measurement_temperature 293
_cell_measurement_theta_max 26.1
_cell_measurement_theta_min 3.3
_cell_volume 926.6(5)
_computing_cell_refinement SMART
_computing_data_collection 'SMART (Bruker, 1998)'
_computing_data_reduction 'SAINT (Bruker, 1998)'
_computing_molecular_graphics 'ORTEP-3 (Farrugia, 1997)'
_computing_publication_material 'WinGX (Farrugia, 1999)'
_computing_structure_refinement 'SHELXL97 (Sheldrick, 1997)'
_computing_structure_solution 'SHELXS97 (Sheldrick, 1997)'
_diffrn_ambient_temperature 293
_diffrn_measured_fraction_theta_full 0.98
_diffrn_measured_fraction_theta_max 0.98
_diffrn_measurement_device_type 'Bruker SMART 1000 CCD area-detector'
_diffrn_measurement_method '\f and \w scans'
_diffrn_radiation_monochromator graphite
_diffrn_radiation_source 'fine-focus sealed tube'
_diffrn_radiation_type MoK\a
_diffrn_radiation_wavelength 0.71073
_diffrn_reflns_av_R_equivalents 0.019
_diffrn_reflns_av_sigmaI/netI 0.037
_diffrn_reflns_limit_h_max 7
_diffrn_reflns_limit_h_min -8
_diffrn_reflns_limit_k_max 9
_diffrn_reflns_limit_k_min -12
_diffrn_reflns_limit_l_max 16
_diffrn_reflns_limit_l_min -17
_diffrn_reflns_number 5299
_diffrn_reflns_theta_full 26.3
_diffrn_reflns_theta_max 26.3
_diffrn_reflns_theta_min 1.5
_diffrn_standards_number 0
_exptl_absorpt_coefficient_mu 1.32
_exptl_absorpt_correction_T_max 0.846
_exptl_absorpt_correction_T_min 0.802
_exptl_absorpt_correction_type multi-scan
_exptl_absorpt_process_details '(SADABS; Sheldrick, 1996)'
_exptl_crystal_colour Orange-yellow
_exptl_crystal_density_diffrn 1.439
_exptl_crystal_density_meas ?
_exptl_crystal_density_method 'not measured'
_exptl_crystal_description block
_exptl_crystal_F_000 418
_exptl_crystal_size_max 0.20
_exptl_crystal_size_mid 0.16
_exptl_crystal_size_min 0.12
_refine_diff_density_max 0.35
_refine_diff_density_min -0.25
_refine_ls_extinction_method none
_refine_ls_goodness_of_fit_ref 1.079
_refine_ls_hydrogen_treatment constr
_refine_ls_matrix_type full
_refine_ls_number_parameters 235
_refine_ls_number_reflns 3697
_refine_ls_number_restraints 0
_refine_ls_restrained_S_all 1.079
_refine_ls_R_factor_all 0.048
_refine_ls_R_factor_gt 0.033
_refine_ls_shift/su_max 0.001
_refine_ls_shift/su_mean <0.001
_refine_ls_structure_factor_coef Fsqd
_refine_ls_weighting_details 'calc w = 1/[\s^2^(Fo^2^)+(0.0431P)^2^+0.3411P] where P = (Fo^2^+2Fc^2^)/3'
_refine_ls_weighting_scheme calc
_refine_ls_wR_factor_gt 0.076
_refine_ls_wR_factor_ref 0.091
_reflns_number_gt 2983
_reflns_number_total 3750
_reflns_threshold_expression I>2\s(I)
_cod_data_source_file xu6001.cif
_cod_data_source_block I
_cod_depositor_comments
;
The following automatic conversions were performed:
'_symmetry_cell_setting' value 'Triclinic' changed to 'triclinic'
according to '/home/saulius/struct/CIF-dictionaries/cif_core.dic'
dictionary named 'cif_core.dic' version 2.4.1 from 2010-06-29.

Automatic conversion script
Id: cif_fix_enum 1527 2010-12-29 10:47:43Z saulius 

The following automatic conversions were performed:

'_chemical_melting_point' value '485-486' was changed to '485.5(5)' -
the average value was taken and precision was estimated.

Automatic conversion script
Id: cif_fix_values 1646 2011-03-28 12:23:43Z adriana 

The following automatic conversions were performed:

'_chemical_melting_point' value '485-486' was changed to '485.5(5)' -
the average value was taken and precision was
estimated.

'_symmetry_cell_setting' value 'Triclinic' changed to
'triclinic' according to
/home/saulius/struct/CIF-dictionaries/cif_core.dic dictionary named
'cif_core.dic' version 2.4.1 from 2010-06-29.

Automatic conversion script
Id: cif_fix_values 1715 2011-07-08 13:25:40Z adriana 

The following automatic conversions were performed:

'_exptl_crystal_density_meas' value 'NONE' was changed to '?' - the
value is perceived as not measured.

Automatic conversion script
Id: cif_fix_values 3008 2015-01-20 13:52:24Z robertas 
;
_cod_database_code 2205838
_cod_database_fobs_code 2205838

loop_
_symmetry_equiv_pos_as_xyz
'x, y, z'
'-x, -y, -z'

loop_
_atom_site_label
_atom_site_fract_x
_atom_site_fract_y
_atom_site_fract_z
_atom_site_U_iso_or_equiv
_atom_site_adp_type
_atom_site_calc_flag
_atom_site_refinement_flags
_atom_site_occupancy
_atom_site_type_symbol
Ni1 0.5000 0.5000 0.5000 0.02568(13) Uani d S 1 Ni
Fe1 0.45459(5) 0.25589(4) 0.84336(3) 0.02995(12) Uani d . 1 Fe
O1 0.5514(3) 0.45401(19) 0.62804(12) 0.0342(4) Uani d . 1 O
N1 0.5751(3) 0.3367(2) 0.44913(15) 0.0290(5) Uani d . 1 N
C1 0.2018(5) 0.1871(4) 0.7409(3) 0.0594(10) Uani d . 1 C
H1 0.1830 0.2000 0.6708 0.071 Uiso calc R 1 H
C2 0.1745(4) 0.2808(4) 0.8143(3) 0.0573(9) Uani d . 1 C
H2 0.1339 0.3703 0.8042 0.069 Uiso calc R 1 H
C3 0.2142(4) 0.2232(4) 0.9041(3) 0.0518(8) Uani d . 1 C
H3 0.2079 0.2661 0.9680 0.062 Uiso calc R 1 H
C4 0.2679(5) 0.0931(3) 0.8869(2) 0.0489(8) Uani d . 1 C
H4 0.3051 0.0304 0.9366 0.059 Uiso calc R 1 H
C5 0.2608(5) 0.0709(4) 0.7859(2) 0.0523(8) Uani d . 1 C
H5 0.2902 -0.0106 0.7527 0.063 Uiso calc R 1 H
C6 0.6328(4) 0.4486(3) 0.83872(19) 0.0356(6) Uani d . 1 C
H6 0.5893 0.5357 0.8233 0.043 Uiso calc R 1 H
C7 0.6788(4) 0.4030(3) 0.9336(2) 0.0422(7) Uani d . 1 C
H7 0.6720 0.4528 0.9950 0.051 Uiso calc R 1 H
C8 0.7328(4) 0.2713(3) 0.9241(2) 0.0406(7) Uani d . 1 C
H8 0.7702 0.2146 0.9778 0.049 Uiso calc R 1 H
C9 0.7201(4) 0.2348(3) 0.8237(2) 0.0352(6) Uani d . 1 C
H9 0.7491 0.1492 0.7958 0.042 Uiso calc R 1 H
C10 0.6591(4) 0.3460(3) 0.76944(18) 0.0305(5) Uani d . 1 C
C11 0.6249(3) 0.3516(3) 0.66210(18) 0.0277(5) Uani d . 1 C
C12 0.6746(4) 0.2513(3) 0.60579(19) 0.0360(6) Uani d . 1 C
H12 0.7292 0.1827 0.6379 0.043 Uiso calc R 1 H
C13 0.6494(4) 0.2445(3) 0.50383(19) 0.0332(6) Uani d . 1 C
C14 0.7111(5) 0.1216(3) 0.4565(2) 0.0495(8) Uani d . 1 C
H14A 0.5982 0.0597 0.4146 0.074 Uiso calc R 1 H
H14B 0.7697 0.0701 0.5067 0.074 Uiso calc R 1 H
H14C 0.8043 0.1576 0.4184 0.074 Uiso calc R 1 H
C15 0.5545(4) 0.3063(3) 0.34495(18) 0.0299(5) Uani d . 1 C
C16 0.7140(4) 0.3557(3) 0.30300(19) 0.0348(6) Uani d . 1 C
C17 0.6978(5) 0.3125(3) 0.2046(2) 0.0451(7) Uani d . 1 C
H17 0.8032 0.3428 0.1757 0.054 Uiso calc R 1 H
C18 0.5283(5) 0.2259(3) 0.1494(2) 0.0519(8) Uani d . 1 C
H18 0.5206 0.1970 0.0840 0.062 Uiso calc R 1 H
C19 0.3705(5) 0.1820(3) 0.1905(2) 0.0486(8) Uani d . 1 C
H19 0.2558 0.1250 0.1522 0.058 Uiso calc R 1 H
C20 0.3794(4) 0.2215(3) 0.2892(2) 0.0381(6) Uani d . 1 C
C21 0.2065(5) 0.1720(4) 0.3334(3) 0.0571(9) Uani d . 1 C
H21A 0.0912 0.1386 0.2820 0.086 Uiso calc R 1 H
H21B 0.1887 0.2492 0.3736 0.086 Uiso calc R 1 H
H21C 0.2287 0.0965 0.3729 0.086 Uiso calc R 1 H
C22 0.8968(4) 0.4517(3) 0.3624(2) 0.0469(7) Uani d . 1 C
H22A 0.9902 0.4748 0.3222 0.070 Uiso calc R 1 H
H22B 0.9511 0.4050 0.4168 0.070 Uiso calc R 1 H
H22C 0.8667 0.5369 0.3865 0.070 Uiso calc R 1 H

loop_
_atom_site_aniso_label
_atom_site_aniso_U_11
_atom_site_aniso_U_22
_atom_site_aniso_U_33
_atom_site_aniso_U_12
_atom_site_aniso_U_13
_atom_site_aniso_U_23
Ni1 0.0327(3) 0.0256(2) 0.0211(2) 0.00856(18) 0.00862(18) 0.00459(17)
Fe1 0.0302(2) 0.0343(2) 0.0265(2) 0.00730(16) 0.00796(15) 0.00672(16)
O1 0.0491(11) 0.0351(10) 0.0238(9) 0.0183(9) 0.0101(8) 0.0062(8)
N1 0.0377(12) 0.0278(11) 0.0233(11) 0.0086(9) 0.0100(9) 0.0024(9)
C1 0.0360(17) 0.082(3) 0.0479(19) -0.0041(17) -0.0040(14) 0.0169(18)
C2 0.0321(16) 0.063(2) 0.081(3) 0.0156(15) 0.0130(16) 0.028(2)
C3 0.0413(17) 0.063(2) 0.059(2) 0.0102(15) 0.0268(15) 0.0125(17)
C4 0.0462(18) 0.0456(18) 0.0531(19) -0.0009(14) 0.0163(15) 0.0135(15)
C5 0.0477(18) 0.0469(18) 0.052(2) -0.0060(15) 0.0065(15) -0.0026(15)
C6 0.0412(15) 0.0326(14) 0.0309(14) 0.0038(12) 0.0083(12) 0.0034(11)
C7 0.0470(17) 0.0483(17) 0.0255(14) 0.0017(14) 0.0050(12) 0.0013(12)
C8 0.0349(15) 0.0573(19) 0.0312(14) 0.0129(13) 0.0052(12) 0.0166(13)
C9 0.0330(14) 0.0455(16) 0.0337(14) 0.0163(12) 0.0124(11) 0.0136(12)
C10 0.0288(13) 0.0352(14) 0.0278(13) 0.0066(11) 0.0070(10) 0.0064(11)
C11 0.0286(13) 0.0300(13) 0.0264(13) 0.0060(10) 0.0097(10) 0.0076(10)
C12 0.0493(17) 0.0342(14) 0.0303(14) 0.0174(12) 0.0121(12) 0.0104(11)
C13 0.0422(15) 0.0286(13) 0.0331(14) 0.0115(11) 0.0142(12) 0.0044(11)
C14 0.081(2) 0.0413(17) 0.0382(16) 0.0313(16) 0.0225(16) 0.0076(13)
C15 0.0414(15) 0.0255(12) 0.0248(12) 0.0108(11) 0.0084(11) 0.0025(10)
C16 0.0440(16) 0.0342(14) 0.0297(14) 0.0133(12) 0.0111(12) 0.0058(11)
C17 0.062(2) 0.0499(18) 0.0346(16) 0.0232(16) 0.0228(14) 0.0096(14)
C18 0.081(3) 0.0480(19) 0.0292(16) 0.0257(18) 0.0093(16) -0.0023(14)
C19 0.066(2) 0.0323(15) 0.0368(16) 0.0081(14) -0.0073(15) -0.0056(13)
C20 0.0453(16) 0.0278(13) 0.0383(15) 0.0073(12) 0.0038(12) 0.0044(12)
C21 0.0466(19) 0.0512(19) 0.066(2) -0.0022(15) 0.0099(16) 0.0046(17)
C22 0.0438(17) 0.0502(18) 0.0479(18) 0.0075(14) 0.0149(14) 0.0086(15)

loop_
_atom_type_symbol
_atom_type_description
_atom_type_scat_dispersion_real
_atom_type_scat_dispersion_imag
_atom_type_scat_source
C C 0.0033 0.0016 'International Tables Vol C Tables 4.2.6.8 and 6.1.1.4'
H H 0.0000 0.0000 'International Tables Vol C Tables 4.2.6.8 and 6.1.1.4'
N N 0.0061 0.0033 'International Tables Vol C Tables 4.2.6.8 and 6.1.1.4'
O O 0.0106 0.0060 'International Tables Vol C Tables 4.2.6.8 and 6.1.1.4'
Fe Fe 0.3463 0.8444 'International Tables Vol C Tables 4.2.6.8 and 6.1.1.4'
Ni Ni 0.3393 1.1124 'International Tables Vol C Tables 4.2.6.8 and 6.1.1.4'

loop_
_geom_angle_atom_site_label_1
_geom_angle_atom_site_label_2
_geom_angle_atom_site_label_3
_geom_angle_site_symmetry_1
_geom_angle_site_symmetry_3
_geom_angle
_geom_angle_publ_flag
O1 Ni1 O1 . 2_666 179.999(2) ?
N1 Ni1 O1 . . 93.47(8) y
O1 Ni1 N1 2_666 . 86.53(8) ?
O1 Ni1 N1 . 2_666 86.53(8) ?
O1 Ni1 N1 2_666 2_666 93.47(8) ?
N1 Ni1 N1 . 2_666 180.00(11) ?
C1 Fe1 C9 . . 123.82(14) ?
C1 Fe1 C2 . . 40.67(15) ?
C9 Fe1 C2 . . 160.93(14) ?
C1 Fe1 C5 . . 40.91(14) ?
C9 Fe1 C5 . . 106.68(14) ?
C2 Fe1 C5 . . 68.60(16) ?
C1 Fe1 C10 . . 105.98(13) ?
C9 Fe1 C10 . . 41.49(10) ?
C2 Fe1 C10 . . 123.52(12) ?
C5 Fe1 C10 . . 119.95(13) ?
C1 Fe1 C6 . . 120.27(13) ?
C9 Fe1 C6 . . 68.90(12) ?
C2 Fe1 C6 . . 107.31(13) ?
C5 Fe1 C6 . . 155.59(13) ?
C10 Fe1 C6 . . 40.82(11) ?
C1 Fe1 C8 . . 161.23(15) ?
C9 Fe1 C8 . . 40.51(11) ?
C2 Fe1 C8 . . 157.13(15) ?
C5 Fe1 C8 . . 124.80(14) ?
C10 Fe1 C8 . . 68.80(11) ?
C6 Fe1 C8 . . 68.33(12) ?
C1 Fe1 C3 . . 67.92(15) ?
C9 Fe1 C3 . . 156.97(12) ?
C2 Fe1 C3 . . 40.19(14) ?
C5 Fe1 C3 . . 68.15(15) ?
C10 Fe1 C3 . . 160.87(13) ?
C6 Fe1 C3 . . 125.19(13) ?
C8 Fe1 C3 . . 122.72(13) ?
C1 Fe1 C4 . . 68.08(14) ?
C9 Fe1 C4 . . 121.06(13) ?
C2 Fe1 C4 . . 68.09(14) ?
C5 Fe1 C4 . . 40.32(13) ?
C10 Fe1 C4 . . 155.94(12) ?
C6 Fe1 C4 . . 162.46(12) ?
C8 Fe1 C4 . . 108.91(13) ?
C3 Fe1 C4 . . 40.54(13) ?
C1 Fe1 C7 . . 156.10(15) ?
C9 Fe1 C7 . . 68.37(13) ?
C2 Fe1 C7 . . 121.67(15) ?
C5 Fe1 C7 . . 162.15(13) ?
C10 Fe1 C7 . . 68.50(11) ?
C6 Fe1 C7 . . 40.45(11) ?
C8 Fe1 C7 . . 40.50(12) ?
C3 Fe1 C7 . . 109.29(14) ?
C4 Fe1 C7 . . 126.30(12) ?
C11 O1 Ni1 . . 128.62(16) y
C13 N1 Ni1 . . 124.74(18) y
C15 N1 Ni1 . . 120.81(16) y
C13 N1 C15 . . 114.5(2) y
C2 C1 C5 . . 108.2(3) ?
C2 C1 Fe1 . . 69.96(19) ?
C5 C1 Fe1 . . 69.95(18) ?
C2 C1 H1 . . 125.9 ?
C5 C1 H1 . . 125.9 ?
Fe1 C1 H1 . . 125.9 ?
C3 C2 C1 . . 108.0(3) ?
C3 C2 Fe1 . . 70.57(17) ?
C1 C2 Fe1 . . 69.37(18) ?
C3 C2 H2 . . 126.0 ?
C1 C2 H2 . . 126.0 ?
Fe1 C2 H2 . . 126.0 ?
C2 C3 C4 . . 108.1(3) ?
C2 C3 Fe1 . . 69.24(17) ?
C4 C3 Fe1 . . 69.76(17) ?
C2 C3 H3 . . 125.9 ?
C4 C3 H3 . . 125.9 ?
Fe1 C3 H3 . . 125.9 ?
C5 C4 C3 . . 108.0(3) ?
C5 C4 Fe1 . . 69.26(18) ?
C3 C4 Fe1 . . 69.69(17) ?
C5 C4 H4 . . 126.0 ?
C3 C4 H4 . . 126.0 ?
Fe1 C4 H4 . . 126.0 ?
C4 C5 C1 . . 107.6(3) ?
C4 C5 Fe1 . . 70.42(18) ?
C1 C5 Fe1 . . 69.14(19) ?
C4 C5 H5 . . 126.2 ?
C1 C5 H5 . . 126.2 ?
Fe1 C5 H5 . . 126.2 ?
C7 C6 C10 . . 108.5(2) ?
C7 C6 Fe1 . . 70.25(16) ?
C10 C6 Fe1 . . 69.49(15) ?
C7 C6 H6 . . 125.8 ?
C10 C6 H6 . . 125.8 ?
Fe1 C6 H6 . . 125.8 ?
C6 C7 C8 . . 108.1(3) ?
C6 C7 Fe1 . . 69.30(16) ?
C8 C7 Fe1 . . 69.45(17) ?
C6 C7 H7 . . 125.9 ?
C8 C7 H7 . . 125.9 ?
Fe1 C7 H7 . . 125.9 ?
C9 C8 C7 . . 108.3(2) ?
C9 C8 Fe1 . . 69.01(15) ?
C7 C8 Fe1 . . 70.05(16) ?
C9 C8 H8 . . 125.9 ?
C7 C8 H8 . . 125.9 ?
Fe1 C8 H8 . . 125.9 ?
C8 C9 C10 . . 108.1(2) ?
C8 C9 Fe1 . . 70.48(15) ?
C10 C9 Fe1 . . 69.71(14) ?
C8 C9 H9 . . 125.9 ?
C10 C9 H9 . . 125.9 ?
Fe1 C9 H9 . . 125.9 ?
C6 C10 C9 . . 107.0(2) ?
C6 C10 C11 . . 126.1(2) ?
C9 C10 C11 . . 126.9(2) ?
C6 C10 Fe1 . . 69.69(15) ?
C9 C10 Fe1 . . 68.80(14) ?
C11 C10 Fe1 . . 125.41(17) ?
O1 C11 C10 . . 116.4(2) ?
O1 C11 C12 . . 124.4(2) ?
C10 C11 C12 . . 119.2(2) y
C11 C12 C13 . . 124.9(2) y
C11 C12 H12 . . 117.6 ?
C13 C12 H12 . . 117.6 ?
N1 C13 C12 . . 123.7(2) y
N1 C13 C14 . . 120.6(2) y
C12 C13 C14 . . 115.7(2) y
C13 C14 H14A . . 109.5 ?
C13 C14 H14B . . 109.5 ?
H14A C14 H14B . . 109.5 ?
C13 C14 H14C . . 109.5 ?
H14A C14 H14C . . 109.5 ?
H14B C14 H14C . . 109.5 ?
C20 C15 C16 . . 121.4(2) ?
C20 C15 N1 . . 119.2(2) ?
C16 C15 N1 . . 119.3(2) ?
C17 C16 C15 . . 118.3(3) ?
C17 C16 C22 . . 121.0(3) ?
C15 C16 C22 . . 120.7(2) ?
C18 C17 C16 . . 121.0(3) ?
C18 C17 H17 . . 119.5 ?
C16 C17 H17 . . 119.5 ?
C19 C18 C17 . . 120.1(3) ?
C19 C18 H18 . . 119.9 ?
C17 C18 H18 . . 119.9 ?
C18 C19 C20 . . 121.2(3) ?
C18 C19 H19 . . 119.4 ?
C20 C19 H19 . . 119.4 ?
C15 C20 C19 . . 117.9(3) ?
C15 C20 C21 . . 121.5(3) ?
C19 C20 C21 . . 120.6(3) ?
C20 C21 H21A . . 109.5 ?
C20 C21 H21B . . 109.5 ?
H21A C21 H21B . . 109.5 ?
C20 C21 H21C . . 109.5 ?
H21A C21 H21C . . 109.5 ?
H21B C21 H21C . . 109.5 ?
C16 C22 H22A . . 109.5 ?
C16 C22 H22B . . 109.5 ?
H22A C22 H22B . . 109.5 ?
C16 C22 H22C . . 109.5 ?
H22A C22 H22C . . 109.5 ?
H22B C22 H22C . . 109.5 ?

loop_
_geom_bond_atom_site_label_1
_geom_bond_atom_site_label_2
_geom_bond_site_symmetry_2
_geom_bond_distance
_geom_bond_publ_flag
Ni1 N1 . 1.928(2) y
Ni1 N1 2_666 1.928(2) ?
Ni1 O1 . 1.850(2) y
Ni1 O1 2_666 1.850(2) ?
Fe1 C1 . 2.024(3) ?
Fe1 C9 . 2.028(3) ?
Fe1 C2 . 2.032(3) ?
Fe1 C5 . 2.035(3) ?
Fe1 C10 . 2.040(3) ?
Fe1 C6 . 2.043(3) ?
Fe1 C8 . 2.048(3) ?
Fe1 C3 . 2.049(3) ?
Fe1 C4 . 2.050(3) ?
Fe1 C7 . 2.056(3) ?
O1 C11 . 1.287(3) y
N1 C13 . 1.331(3) y
N1 C15 . 1.444(3) y
C1 C2 . 1.409(5) ?
C1 C5 . 1.419(5) ?
C1 H1 . 0.9800 ?
C2 C3 . 1.402(5) ?
C2 H2 . 0.9800 ?
C3 C4 . 1.420(5) ?
C3 H3 . 0.9800 ?
C4 C5 . 1.408(5) ?
C4 H4 . 0.9800 ?
C5 H5 . 0.9800 ?
C6 C7 . 1.417(4) ?
C6 C10 . 1.424(4) ?
C6 H6 . 0.9800 ?
C7 C8 . 1.420(4) ?
C7 H7 . 0.9800 ?
C8 C9 . 1.411(4) ?
C8 H8 . 0.9800 ?
C9 C10 . 1.441(4) ?
C9 H9 . 0.9800 ?
C10 C11 . 1.477(3) y
C11 C12 . 1.372(4) y
C12 C13 . 1.397(4) y
C12 H12 . 0.9300 ?
C13 C14 . 1.524(4) y
C14 H14A . 0.9600 ?
C14 H14B . 0.9600 ?
C14 H14C . 0.9600 ?
C15 C20 . 1.398(4) ?
C15 C16 . 1.399(4) ?
C16 C17 . 1.394(4) ?
C16 C22 . 1.494(4) ?
C17 C18 . 1.376(4) ?
C17 H17 . 0.9300 ?
C18 C19 . 1.372(5) ?
C18 H18 . 0.9300 ?
C19 C20 . 1.401(4) ?
C19 H19 . 0.9300 ?
C20 C21 . 1.498(4) ?
C21 H21A . 0.9600 ?
C21 H21B . 0.9600 ?
C21 H21C . 0.9600 ?
C22 H22A . 0.9600 ?
C22 H22B . 0.9600 ?
C22 H22C . 0.9600 ?

loop_
_geom_torsion_atom_site_label_1
_geom_torsion_atom_site_label_2
_geom_torsion_atom_site_label_3
_geom_torsion_atom_site_label_4
_geom_torsion_site_symmetry_1
_geom_torsion
N1 Ni1 O1 C11 . 4.3(2)
N1 Ni1 O1 C11 2_666 -175.7(2)
O1 Ni1 N1 C13 . -4.5(2)
O1 Ni1 N1 C13 2_666 175.5(2)
O1 Ni1 N1 C15 . 175.95(19)
O1 Ni1 N1 C15 2_666 -4.05(19)
C9 Fe1 C1 C2 . -164.99(18)
C5 Fe1 C1 C2 . 119.2(3)
C10 Fe1 C1 C2 . -123.2(2)
C6 Fe1 C1 C2 . -81.3(2)
C8 Fe1 C1 C2 . 165.8(3)
C3 Fe1 C1 C2 . 37.6(2)
C4 Fe1 C1 C2 . 81.4(2)
C7 Fe1 C1 C2 . -50.4(4)
C9 Fe1 C1 C5 . 75.8(2)
C2 Fe1 C1 C5 . -119.2(3)
C10 Fe1 C1 C5 . 117.6(2)
C6 Fe1 C1 C5 . 159.45(19)
C8 Fe1 C1 C5 . 46.6(5)
C3 Fe1 C1 C5 . -81.7(2)
C4 Fe1 C1 C5 . -37.8(2)
C7 Fe1 C1 C5 . -169.6(3)
C5 C1 C2 C3 . -0.5(4)
Fe1 C1 C2 C3 . -60.2(2)
C5 C1 C2 Fe1 . 59.7(2)
C1 Fe1 C2 C3 . 118.9(3)
C9 Fe1 C2 C3 . 160.1(4)
C5 Fe1 C2 C3 . 81.0(2)
C10 Fe1 C2 C3 . -166.4(2)
C6 Fe1 C2 C3 . -124.5(2)
C8 Fe1 C2 C3 . -49.3(4)
C4 Fe1 C2 C3 . 37.5(2)
C7 Fe1 C2 C3 . -82.6(2)
C9 Fe1 C2 C1 . 41.2(5)
C5 Fe1 C2 C1 . -37.9(2)
C10 Fe1 C2 C1 . 74.7(2)
C6 Fe1 C2 C1 . 116.6(2)
C8 Fe1 C2 C1 . -168.3(3)
C3 Fe1 C2 C1 . -118.9(3)
C4 Fe1 C2 C1 . -81.4(2)
C7 Fe1 C2 C1 . 158.5(2)
C1 C2 C3 C4 . 0.4(3)
Fe1 C2 C3 C4 . -59.1(2)
C1 C2 C3 Fe1 . 59.5(2)
C1 Fe1 C3 C2 . -38.0(2)
C9 Fe1 C3 C2 . -163.5(3)
C5 Fe1 C3 C2 . -82.3(2)
C10 Fe1 C3 C2 . 36.8(5)
C6 Fe1 C3 C2 . 74.3(3)
C8 Fe1 C3 C2 . 159.5(2)
C4 Fe1 C3 C2 . -119.6(3)
C7 Fe1 C3 C2 . 116.6(2)
C1 Fe1 C3 C4 . 81.6(2)
C9 Fe1 C3 C4 . -43.9(4)
C2 Fe1 C3 C4 . 119.6(3)
C5 Fe1 C3 C4 . 37.4(2)
C10 Fe1 C3 C4 . 156.4(3)
C6 Fe1 C3 C4 . -166.06(18)
C8 Fe1 C3 C4 . -80.9(2)
C7 Fe1 C3 C4 . -123.8(2)
C2 C3 C4 C5 . -0.1(4)
Fe1 C3 C4 C5 . -58.8(2)
C2 C3 C4 Fe1 . 58.8(2)
C1 Fe1 C4 C5 . 38.3(2)
C9 Fe1 C4 C5 . -78.9(2)
C2 Fe1 C4 C5 . 82.3(2)
C10 Fe1 C4 C5 . -41.7(4)
C6 Fe1 C4 C5 . 160.3(4)
C8 Fe1 C4 C5 . -121.9(2)
C3 Fe1 C4 C5 . 119.5(3)
C7 Fe1 C4 C5 . -163.7(2)
C1 Fe1 C4 C3 . -81.2(2)
C9 Fe1 C4 C3 . 161.55(19)
C2 Fe1 C4 C3 . -37.2(2)
C5 Fe1 C4 C3 . -119.5(3)
C10 Fe1 C4 C3 . -161.2(3)
C6 Fe1 C4 C3 . 40.8(5)
C8 Fe1 C4 C3 . 118.6(2)
C7 Fe1 C4 C3 . 76.8(2)
C3 C4 C5 C1 . -0.3(4)
Fe1 C4 C5 C1 . -59.4(2)
C3 C4 C5 Fe1 . 59.1(2)
C2 C1 C5 C4 . 0.5(4)
Fe1 C1 C5 C4 . 60.2(2)
C2 C1 C5 Fe1 . -59.7(2)
C1 Fe1 C5 C4 . -118.6(3)
C9 Fe1 C5 C4 . 118.6(2)
C2 Fe1 C5 C4 . -80.9(2)
C10 Fe1 C5 C4 . 161.76(18)
C6 Fe1 C5 C4 . -165.8(3)
C8 Fe1 C5 C4 . 77.9(2)
C3 Fe1 C5 C4 . -37.6(2)
C7 Fe1 C5 C4 . 47.6(5)
C9 Fe1 C5 C1 . -122.8(2)
C2 Fe1 C5 C1 . 37.7(2)
C10 Fe1 C5 C1 . -79.6(2)
C6 Fe1 C5 C1 . -47.2(4)
C8 Fe1 C5 C1 . -163.5(2)
C3 Fe1 C5 C1 . 81.0(2)
C4 Fe1 C5 C1 . 118.6(3)
C7 Fe1 C5 C1 . 166.2(4)
C1 Fe1 C6 C7 . 161.3(2)
C9 Fe1 C6 C7 . -80.99(18)
C2 Fe1 C6 C7 . 118.8(2)
C5 Fe1 C6 C7 . -164.9(3)
C10 Fe1 C6 C7 . -119.6(2)
C8 Fe1 C6 C7 . -37.34(17)
C3 Fe1 C6 C7 . 78.2(2)
C4 Fe1 C6 C7 . 46.9(5)
C1 Fe1 C6 C10 . -79.2(2)
C9 Fe1 C6 C10 . 38.59(15)
C2 Fe1 C6 C10 . -121.60(18)
C5 Fe1 C6 C10 . -45.4(4)
C8 Fe1 C6 C10 . 82.24(17)
C3 Fe1 C6 C10 . -162.20(17)
C4 Fe1 C6 C10 . 166.5(4)
C7 Fe1 C6 C10 . 119.6(2)
C10 C6 C7 C8 . -0.4(3)
Fe1 C6 C7 C8 . 58.8(2)
C10 C6 C7 Fe1 . -59.18(18)
C1 Fe1 C7 C6 . -43.2(4)
C9 Fe1 C7 C6 . 82.44(18)
C2 Fe1 C7 C6 . -79.4(2)
C5 Fe1 C7 C6 . 159.5(4)
C10 Fe1 C7 C6 . 37.66(16)
C8 Fe1 C7 C6 . 119.8(2)
C3 Fe1 C7 C6 . -122.05(18)
C4 Fe1 C7 C6 . -164.15(18)
C1 Fe1 C7 C8 . -163.0(3)
C9 Fe1 C7 C8 . -37.35(16)
C2 Fe1 C7 C8 . 160.85(18)
C5 Fe1 C7 C8 . 39.7(5)
C10 Fe1 C7 C8 . -82.12(17)
C6 Fe1 C7 C8 . -119.8(2)
C3 Fe1 C7 C8 . 118.17(18)
C4 Fe1 C7 C8 . 76.1(2)
C6 C7 C8 C9 . -0.1(3)
Fe1 C7 C8 C9 . 58.59(19)
C6 C7 C8 Fe1 . -58.68(19)
C1 Fe1 C8 C9 . 38.6(5)
C2 Fe1 C8 C9 . -165.7(3)
C5 Fe1 C8 C9 . 74.0(2)
C10 Fe1 C8 C9 . -38.47(17)
C6 Fe1 C8 C9 . -82.47(18)
C3 Fe1 C8 C9 . 158.74(18)
C4 Fe1 C8 C9 . 116.01(19)
C7 Fe1 C8 C9 . -119.8(2)
C1 Fe1 C8 C7 . 158.4(4)
C9 Fe1 C8 C7 . 119.8(2)
C2 Fe1 C8 C7 . -45.9(4)
C5 Fe1 C8 C7 . -166.21(17)
C10 Fe1 C8 C7 . 81.30(17)
C6 Fe1 C8 C7 . 37.30(16)
C3 Fe1 C8 C7 . -81.5(2)
C4 Fe1 C8 C7 . -124.23(18)
C7 C8 C9 C10 . 0.5(3)
Fe1 C8 C9 C10 . 59.79(18)
C7 C8 C9 Fe1 . -59.2(2)
C1 Fe1 C9 C8 . -166.01(19)
C2 Fe1 C9 C8 . 162.9(4)
C5 Fe1 C9 C8 . -124.49(19)
C10 Fe1 C9 C8 . 118.9(2)
C6 Fe1 C9 C8 . 80.92(18)
C3 Fe1 C9 C8 . -51.2(4)
C4 Fe1 C9 C8 . -83.0(2)
C7 Fe1 C9 C8 . 37.34(17)
C1 Fe1 C9 C10 . 75.1(2)
C2 Fe1 C9 C10 . 44.0(5)
C5 Fe1 C9 C10 . 116.61(17)
C6 Fe1 C9 C10 . -37.98(16)
C8 Fe1 C9 C10 . -118.9(2)
C3 Fe1 C9 C10 . -170.1(3)
C4 Fe1 C9 C10 . 158.13(17)
C7 Fe1 C9 C10 . -81.56(17)
C7 C6 C10 C9 . 0.7(3)
Fe1 C6 C10 C9 . -58.91(18)
C7 C6 C10 C11 . 179.3(2)
Fe1 C6 C10 C11 . 119.6(2)
C7 C6 C10 Fe1 . 59.65(19)
C8 C9 C10 C6 . -0.8(3)
Fe1 C9 C10 C6 . 59.47(18)
C8 C9 C10 C11 . -179.3(2)
Fe1 C9 C10 C11 . -119.1(3)
C8 C9 C10 Fe1 . -60.27(19)
C1 Fe1 C10 C6 . 118.08(19)
C9 Fe1 C10 C6 . -118.6(2)
C2 Fe1 C10 C6 . 77.2(2)
C5 Fe1 C10 C6 . 160.16(17)
C8 Fe1 C10 C6 . -80.97(17)
C3 Fe1 C10 C6 . 49.6(4)
C4 Fe1 C10 C6 . -170.1(3)
C7 Fe1 C10 C6 . -37.34(16)
C1 Fe1 C10 C9 . -123.37(19)
C2 Fe1 C10 C9 . -164.2(2)
C5 Fe1 C10 C9 . -81.3(2)
C6 Fe1 C10 C9 . 118.6(2)
C8 Fe1 C10 C9 . 37.59(17)
C3 Fe1 C10 C9 . 168.2(4)
C4 Fe1 C10 C9 . -51.5(3)
C7 Fe1 C10 C9 . 81.22(18)
C1 Fe1 C10 C11 . -2.5(3)
C9 Fe1 C10 C11 . 120.9(3)
C2 Fe1 C10 C11 . -43.3(3)
C5 Fe1 C10 C11 . 39.6(3)
C6 Fe1 C10 C11 . -120.5(3)
C8 Fe1 C10 C11 . 158.5(3)
C3 Fe1 C10 C11 . -70.9(5)
C4 Fe1 C10 C11 . 69.4(4)
C7 Fe1 C10 C11 . -157.9(3)
Ni1 O1 C11 C12 . -2.2(4)
Ni1 O1 C11 C10 . 176.78(16)
C6 C10 C11 O1 . -5.2(4)
C9 C10 C11 O1 . 173.1(2)
Fe1 C10 C11 O1 . 84.3(3)
C6 C10 C11 C12 . 173.8(3)
C9 C10 C11 C12 . -7.9(4)
Fe1 C10 C11 C12 . -96.6(3)
O1 C11 C12 C13 . -1.2(4)
C10 C11 C12 C13 . 179.8(3)
C15 N1 C13 C12 . -177.5(2)
Ni1 N1 C13 C12 . 2.9(4)
C15 N1 C13 C14 . 1.8(4)
Ni1 N1 C13 C14 . -177.7(2)
C11 C12 C13 N1 . 0.7(5)
C11 C12 C13 C14 . -178.7(3)
C13 N1 C15 C20 . 90.5(3)
Ni1 N1 C15 C20 . -89.9(3)
C13 N1 C15 C16 . -85.9(3)
Ni1 N1 C15 C16 . 93.7(3)
C20 C15 C16 C17 . -3.1(4)
N1 C15 C16 C17 . 173.3(2)
C20 C15 C16 C22 . 177.2(3)
N1 C15 C16 C22 . -6.5(4)
C15 C16 C17 C18 . 1.3(4)
C22 C16 C17 C18 . -179.0(3)
C16 C17 C18 C19 . 0.9(5)
C17 C18 C19 C20 . -1.3(5)
C16 C15 C20 C19 . 2.7(4)
N1 C15 C20 C19 . -173.7(2)
C16 C15 C20 C21 . -178.2(3)
N1 C15 C20 C21 . 5.5(4)
C18 C19 C20 C15 . -0.5(4)
C18 C19 C20 C21 . -179.6(3)
